data_4130848
loop_
_publ_author_name
'Liu, Chong'
'Zeng, Chenjie'
'Luo, Tian-Yi'
'Merg, Andrea D.'
'Jin, Rongchao'
'Rosi, Nathaniel L.'

_publ_section_title
;
 Establishing Porosity Gradients within Metal-Organic Frameworks Using
 Partial Postsynthetic Ligand Exchange.
;
_journal_issue 37
_journal_name_full 'Journal of the American Chemical Society'
_journal_page_first 12045
_journal_page_last 12048
_journal_paper_doi 10.1021/jacs.6b07445
_journal_volume 138
_journal_year 2016
_chemical_formula_sum 'C16 H10 Br N O4'
_chemical_formula_weight 360.16
_space_group_IT_number 2
_space_group_name_Hall '-P 1'
_space_group_name_H-M_alt 'P -1'
_symmetry_cell_setting triclinic
_symmetry_space_group_name_H-M 'P -1'
_atom_sites_solution_hydrogens geom
_atom_sites_solution_primary direct
_atom_sites_solution_secondary difmap
_audit_creation_method SHELXL-97
_cell_angle_alpha 111.241(13)
_cell_angle_beta 91.027(15)
_cell_angle_gamma 91.753(15)
_cell_formula_units_Z 2
_cell_length_a 3.9365(8)
_cell_length_b 12.261(2)
_cell_length_c 15.859(3)
_cell_measurement_reflns_used 3947
_cell_measurement_temperature 240(2)
_cell_measurement_theta_max 50.608
_cell_measurement_theta_min 2.991
_cell_volume 712.8(2)
_computing_cell_refinement 'BRUKER APEX II'
_computing_data_collection 'BRUKER APEX II'
_computing_data_reduction 'BRUKER APEX II'
_computing_molecular_graphics SHELXTL
_computing_publication_material SHELXTL
_computing_structure_refinement 'SHELXL-97 (Sheldrick, 2008)'
_computing_structure_solution 'SHELXS-97 (Sheldrick, 2008)'
_diffrn_ambient_temperature 240(2)
_diffrn_measured_fraction_theta_full 0.991
_diffrn_measured_fraction_theta_max 0.991
_diffrn_measurement_device_type 'Bruker APEX II CCD'
_diffrn_measurement_method 'phi and omega scans'
_diffrn_radiation_monochromator graphite
_diffrn_radiation_source 'IMuS micro-focus x-ray source'
_diffrn_radiation_type CuK\a
_diffrn_radiation_wavelength 1.54178
_diffrn_reflns_av_R_equivalents 0.0332
_diffrn_reflns_av_sigmaI/netI 0.0309
_diffrn_reflns_limit_h_max 3
_diffrn_reflns_limit_h_min -3
_diffrn_reflns_limit_k_max 12
_diffrn_reflns_limit_k_min -12
_diffrn_reflns_limit_l_max 15
_diffrn_reflns_limit_l_min -15
_diffrn_reflns_number 5089
_diffrn_reflns_theta_full 50.71
_diffrn_reflns_theta_max 50.71
_diffrn_reflns_theta_min 2.99
_exptl_absorpt_coefficient_mu 4.106
_exptl_absorpt_correction_T_max 0.9224
_exptl_absorpt_correction_T_min 0.4939
_exptl_absorpt_correction_type multi-scan
_exptl_absorpt_process_details 'Bruker SADABS'
_exptl_crystal_colour yellow
_exptl_crystal_density_diffrn 1.678
_exptl_crystal_density_method 'not measured'
_exptl_crystal_description needle
_exptl_crystal_F_000 360
_exptl_crystal_size_max 0.20
_exptl_crystal_size_mid 0.02
_exptl_crystal_size_min 0.02
_refine_diff_density_max 2.546
_refine_diff_density_min -0.623
_refine_diff_density_rms 0.156
_refine_ls_extinction_method none
_refine_ls_goodness_of_fit_ref 1.054
_refine_ls_hydrogen_treatment constr
_refine_ls_matrix_type full
_refine_ls_number_parameters 200
_refine_ls_number_reflns 1477
_refine_ls_number_restraints 0
_refine_ls_restrained_S_all 1.054
_refine_ls_R_factor_all 0.0817
_refine_ls_R_factor_gt 0.0772
_refine_ls_shift/su_max 0.000
_refine_ls_shift/su_mean 0.000
_refine_ls_structure_factor_coef Fsqd
_refine_ls_weighting_details 'calc w=1/[\s^2^(Fo^2^)+(0.1684P)^2^+0.5882P] where P=(Fo^2^+2Fc^2^)/3'
_refine_ls_weighting_scheme calc
_refine_ls_wR_factor_gt 0.1923
_refine_ls_wR_factor_ref 0.1986
_reflns_number_gt 1330
_reflns_number_total 1477
_reflns_threshold_expression >2sigma(I)
_cod_data_source_file ja6b07445_si_002.cif
_cod_data_source_block lc40871_0m_a
_cod_original_sg_symbol_H-M P-1
_cod_database_code 4130848

loop_
_symmetry_equiv_pos_as_xyz
'x, y, z'
'-x, -y, -z'

loop_
_atom_site_label
_atom_site_type_symbol
_atom_site_fract_x
_atom_site_fract_y
_atom_site_fract_z
_atom_site_U_iso_or_equiv
_atom_site_adp_type
_atom_site_occupancy
_atom_site_symmetry_multiplicity
_atom_site_calc_flag
_atom_site_refinement_flags
Br1 Br 0.8716(2) 0.11374(7) -0.05804(5) 0.0514(6) Uani 1 1 d .
O2 O -0.3058(14) 1.0135(4) 0.6421(3) 0.0468(15) Uani 1 1 d .
O1 O -0.1464(17) 0.9261(5) 0.7383(4) 0.0552(16) Uani 1 1 d .
N2 N 0.672(2) 0.5487(7) 0.1417(5) 0.056(2) Uani 1 1 d .
C2 C -0.0620(18) 0.8302(6) 0.5819(5) 0.0354(19) Uani 1 1 d .
C1 C -0.1730(19) 0.9256(7) 0.6630(6) 0.040(2) Uani 1 1 d .
C11 C 0.6411(18) 0.4276(6) 0.1363(5) 0.0344(19) Uani 1 1 d .
C10 C 0.5061(18) 0.3998(7) 0.2077(5) 0.0345(19) Uani 1 1 d .
C5 C 0.1593(18) 0.6445(6) 0.4345(5) 0.0360(19) Uani 1 1 d .
C7 C 0.0788(19) 0.7332(7) 0.5929(5) 0.039(2) Uani 1 1 d .
H7 H 0.1019 0.7311 0.6513 0.047 Uiso 1 1 calc R
C6 C 0.1845(19) 0.6407(7) 0.5205(5) 0.039(2) Uani 1 1 d .
H6 H 0.2736 0.5752 0.5293 0.047 Uiso 1 1 calc R
C15 C 0.4907(19) 0.2802(7) 0.1944(5) 0.039(2) Uani 1 1 d .
H15 H 0.3995 0.2569 0.2399 0.047 Uiso 1 1 calc R
C12 C 0.7522(18) 0.3437(6) 0.0589(5) 0.0344(19) Uani 1 1 d .
H12 H 0.8407 0.3659 0.0126 0.041 Uiso 1 1 calc R
C14 C 0.603(2) 0.1960(7) 0.1176(5) 0.040(2) Uani 1 1 d .
H14 H 0.5920 0.1168 0.1114 0.049 Uiso 1 1 calc R
C4 C 0.016(2) 0.7404(7) 0.4226(5) 0.044(2) Uani 1 1 d .
H4 H -0.0108 0.7419 0.3640 0.052 Uiso 1 1 calc R
C3 C -0.087(2) 0.8323(7) 0.4953(5) 0.041(2) Uani 1 1 d .
H3 H -0.1762 0.8978 0.4865 0.050 Uiso 1 1 calc R
C8 C 0.279(2) 0.5519(8) 0.3565(6) 0.044(2) Uani 1 1 d .
C13 C 0.7347(19) 0.2290(7) 0.0491(5) 0.037(2) Uani 1 1 d .
C9 C 0.385(2) 0.4827(7) 0.2875(6) 0.042(2) Uani 1 1 d .
C16 C -0.419(2) 1.1107(7) 0.7181(6) 0.050(2) Uani 1 1 d .
H16A H -0.5405 1.1634 0.6962 0.076 Uiso 1 1 calc R
H16B H -0.2241 1.1523 0.7554 0.076 Uiso 1 1 calc R
H16C H -0.5693 1.0816 0.7538 0.076 Uiso 1 1 calc R
O3 O 0.575(5) 0.6216(9) 0.1979(9) 0.209(9) Uani 1 1 d .
O4 O 0.804(5) 0.5744(8) 0.0903(12) 0.272(13) Uani 1 1 d .

loop_
_atom_site_aniso_label
_atom_site_aniso_U_11
_atom_site_aniso_U_22
_atom_site_aniso_U_33
_atom_site_aniso_U_23
_atom_site_aniso_U_13
_atom_site_aniso_U_12
Br1 0.0643(9) 0.0419(8) 0.0357(8) -0.0016(5) 0.0088(5) 0.0094(5)
O2 0.074(4) 0.027(3) 0.035(3) 0.005(3) 0.001(3) 0.013(3)
O1 0.097(5) 0.038(4) 0.025(4) 0.003(3) 0.009(3) 0.014(3)
N2 0.086(6) 0.040(5) 0.041(5) 0.011(4) 0.021(4) 0.014(4)
C2 0.042(5) 0.027(5) 0.033(5) 0.006(4) 0.003(3) -0.004(3)
C1 0.044(5) 0.034(5) 0.037(6) 0.005(4) 0.004(4) -0.006(4)
C11 0.044(5) 0.023(5) 0.032(5) 0.006(4) -0.003(3) 0.000(3)
C10 0.040(5) 0.033(5) 0.025(4) 0.004(4) -0.008(3) 0.000(3)
C5 0.039(5) 0.028(5) 0.029(5) -0.004(4) 0.005(3) -0.001(3)
C7 0.047(5) 0.035(5) 0.035(5) 0.012(4) 0.007(4) 0.001(4)
C6 0.043(5) 0.029(5) 0.040(5) 0.007(4) 0.004(4) 0.002(3)
C15 0.046(5) 0.042(5) 0.033(5) 0.017(4) 0.004(4) 0.005(4)
C12 0.040(5) 0.035(5) 0.026(4) 0.008(4) -0.002(3) 0.000(4)
C14 0.055(5) 0.027(5) 0.037(5) 0.009(4) -0.003(4) 0.000(4)
C4 0.064(6) 0.037(5) 0.027(5) 0.007(4) 0.006(4) 0.000(4)
C3 0.060(5) 0.027(5) 0.037(5) 0.012(4) -0.002(4) 0.002(4)
C8 0.046(5) 0.039(5) 0.044(6) 0.010(5) 0.003(4) -0.005(4)
C13 0.038(5) 0.037(5) 0.029(5) 0.002(4) 0.000(3) 0.003(3)
C9 0.042(5) 0.043(5) 0.035(5) 0.006(5) 0.004(4) 0.008(4)
C16 0.066(6) 0.032(5) 0.048(5) 0.008(4) 0.008(4) 0.015(4)
O3 0.42(2) 0.060(6) 0.191(12) 0.079(8) 0.216(16) 0.090(10)
O4 0.47(3) 0.052(6) 0.31(2) 0.068(9) 0.31(2) 0.050(10)

loop_
_atom_type_symbol
_atom_type_description
_atom_type_scat_dispersion_real
_atom_type_scat_dispersion_imag
_atom_type_scat_source
C C 0.0181 0.0091 'International Tables Vol C Tables 4.2.6.8 and 6.1.1.4'
H H 0.0000 0.0000 'International Tables Vol C Tables 4.2.6.8 and 6.1.1.4'
N N 0.0311 0.0180 'International Tables Vol C Tables 4.2.6.8 and 6.1.1.4'
O O 0.0492 0.0322 'International Tables Vol C Tables 4.2.6.8 and 6.1.1.4'
Br Br -0.6763 1.2805 'International Tables Vol C Tables 4.2.6.8 and 6.1.1.4'

loop_
_geom_angle_atom_site_label_1
_geom_angle_atom_site_label_2
_geom_angle_atom_site_label_3
_geom_angle
C1 O2 C16 115.2(6)
O3 N2 O4 114.7(9)
O3 N2 C11 122.8(8)
O4 N2 C11 122.5(9)
C3 C2 C7 118.1(7)
C3 C2 C1 123.5(7)
C7 C2 C1 118.3(7)
O1 C1 O2 123.8(7)
O1 C1 C2 124.3(7)
O2 C1 C2 111.9(7)
C12 C11 C10 122.5(7)
C12 C11 N2 116.7(7)
C10 C11 N2 120.8(7)
C15 C10 C11 115.3(7)
C15 C10 C9 120.3(7)
C11 C10 C9 124.3(7)
C6 C5 C4 119.3(7)
C6 C5 C8 121.8(7)
C4 C5 C8 118.8(7)
C6 C7 C2 121.6(7)
C6 C7 H7 119.2
C2 C7 H7 119.2
C7 C6 C5 119.5(7)
C7 C6 H6 120.2
C5 C6 H6 120.2
C14 C15 C10 122.6(7)
C14 C15 H15 118.7
C10 C15 H15 118.7
C13 C12 C11 120.3(7)
C13 C12 H12 119.9
C11 C12 H12 119.9
C15 C14 C13 119.4(7)
C15 C14 H14 120.3
C13 C14 H14 120.3
C3 C4 C5 120.6(7)
C3 C4 H4 119.7
C5 C4 H4 119.7
C4 C3 C2 120.8(7)
C4 C3 H3 119.6
C2 C3 H3 119.6
C9 C8 C5 173.6(9)
C12 C13 C14 119.9(7)
C12 C13 Br1 120.4(6)
C14 C13 Br1 119.6(6)
C8 C9 C10 178.7(9)
O2 C16 H16A 109.5
O2 C16 H16B 109.5
H16A C16 H16B 109.5
O2 C16 H16C 109.5
H16A C16 H16C 109.5
H16B C16 H16C 109.5

loop_
_geom_bond_atom_site_label_1
_geom_bond_atom_site_label_2
_geom_bond_distance
Br1 C13 1.874(8)
O2 C1 1.354(10)
O2 C16 1.443(10)
O1 C1 1.194(9)
N2 O3 1.093(11)
N2 O4 1.106(11)
N2 C11 1.457(11)
C2 C3 1.384(11)
C2 C7 1.392(11)
C2 C1 1.475(11)
C11 C12 1.374(11)
C11 C10 1.404(11)
C10 C15 1.403(11)
C10 C9 1.408(12)
C5 C6 1.384(11)
C5 C4 1.390(11)
C5 C8 1.442(12)
C7 C6 1.371(11)
C7 H7 0.9400
C6 H6 0.9400
C15 C14 1.372(11)
C15 H15 0.9400
C12 C13 1.358(11)
C12 H12 0.9400
C14 C13 1.392(11)
C14 H14 0.9400
C4 C3 1.367(11)
C4 H4 0.9400
C3 H3 0.9400
C8 C9 1.206(12)
C16 H16A 0.9700
C16 H16B 0.9700
C16 H16C 0.9700
